data_7008337
loop_
_publ_author_name
'Wang, Ming-Sheng'
'Guo, Guo-Cong'
'Fu, Ming-Lai'
'Xu, Ling'
'Cai, Li-Zhen'
'Huang, Jin-Shun'

_publ_section_title
;
 Self-assembly of copper(ii) complexes with ladder, bi-rack,
 rack--ladder--rack and layer structures by the directional-bonding
 approach using a T-shaped ligand.
;
_journal_issue 17
_journal_name_full 'Dalton transactions (Cambridge, England : 2003)'
_journal_page_first 2899
_journal_page_last 2907
_journal_paper_doi 10.1039/b501782c
_journal_year 2005
_chemical_formula_moiety 'C6 H13 Cu O10.50'
_chemical_formula_sum 'C6 H13 Cu O10.5'
_chemical_formula_weight 316.70
_chemical_name_systematic
;
?
;
_space_group_IT_number 60
_symmetry_cell_setting orthorhombic
_symmetry_space_group_name_Hall '-P 2n 2ab'
_symmetry_space_group_name_H-M 'P b c n'
_atom_sites_solution_hydrogens geom
_atom_sites_solution_primary direct
_atom_sites_solution_secondary difmap
_audit_creation_method SHELXL-97
_cell_angle_alpha 90.00
_cell_angle_beta 90.00
_cell_angle_gamma 90.00
_cell_formula_units_Z 8
_cell_length_a 17.724(4)
_cell_length_b 7.3594(15)
_cell_length_c 18.140(4)
_cell_measurement_reflns_used 5312
_cell_measurement_temperature 293(2)
_cell_measurement_theta_max 27.4835
_cell_measurement_theta_min 3.2029
_cell_volume 2366.1(9)
_computing_cell_refinement 'CrystalClear (Rigaku Corp., 2002)'
_computing_data_collection 'CrystalClear (Rigaku Corp., 2002)'
_computing_data_reduction 'CrystalClear (Rigaku Corp., 2002)'
_computing_publication_material 'Siemens SHELXTL^TM^ 5'
_computing_structure_refinement 'Siemens SHELXTL^TM^ 5'
_computing_structure_solution 'Siemens SHELXTL^TM^ 5'
_diffrn_ambient_temperature 293(2)
_diffrn_measured_fraction_theta_full 0.998
_diffrn_measured_fraction_theta_max 0.998
_diffrn_measurement_device_type 'Rigaku Mercury CCD'
_diffrn_measurement_method \w
_diffrn_radiation_monochromator graphite
_diffrn_radiation_source 'rotating-anode generator'
_diffrn_radiation_type MoK\a
_diffrn_radiation_wavelength 0.71073
_diffrn_reflns_av_R_equivalents 0.0832
_diffrn_reflns_av_sigmaI/netI 0.1545
_diffrn_reflns_limit_h_max 21
_diffrn_reflns_limit_h_min -16
_diffrn_reflns_limit_k_max 8
_diffrn_reflns_limit_k_min -8
_diffrn_reflns_limit_l_max 21
_diffrn_reflns_limit_l_min -21
_diffrn_reflns_number 14342
_diffrn_reflns_theta_full 25.03
_diffrn_reflns_theta_max 25.03
_diffrn_reflns_theta_min 3.20
_exptl_absorpt_coefficient_mu 1.893
_exptl_absorpt_correction_T_max 1.0000
_exptl_absorpt_correction_T_min 0.7469
_exptl_absorpt_correction_type multi-scan
_exptl_absorpt_process_details 'Sphere (Rigaku CrystalClear)'
_exptl_crystal_colour Blue
_exptl_crystal_density_diffrn 1.778
_exptl_crystal_density_method 'not measured'
_exptl_crystal_description prism
_exptl_crystal_F_000 1296
_exptl_crystal_size_max 0.20
_exptl_crystal_size_mid 0.15
_exptl_crystal_size_min 0.10
_refine_diff_density_max 0.467
_refine_diff_density_min -0.644
_refine_diff_density_rms 0.103
_refine_ls_extinction_method none
_refine_ls_goodness_of_fit_ref 1.002
_refine_ls_hydrogen_treatment constr
_refine_ls_matrix_type full
_refine_ls_number_parameters 159
_refine_ls_number_reflns 2084
_refine_ls_number_restraints 6
_refine_ls_restrained_S_all 1.001
_refine_ls_R_factor_all 0.1434
_refine_ls_R_factor_gt 0.0695
_refine_ls_shift/su_max 0.001
_refine_ls_shift/su_mean 0.000
_refine_ls_structure_factor_coef Fsqd
_refine_ls_weighting_details 'calc w=1/[\s^2^(Fo^2^)+(0.0790P)^2^+0.0000P] where P=(Fo^2^+2Fc^2^)/3'
_refine_ls_wR_factor_gt 0.1555
_refine_ls_wR_factor_ref 0.1995
_reflns_number_gt 1379
_reflns_number_total 2084
_reflns_threshold_expression >2sigma(I)
_cod_data_source_file b501782c.txt
_cod_data_source_block 60
_cod_depositor_comments
;
The following automatic conversions were performed:
'_symmetry_cell_setting' value 'ORTHORHOMBIC' changed to 'orthorhombic'
according to '/home/saulius/struct/CIF-dictionaries/cif_core.dic'
dictionary named 'cif_core.dic' version 2.4.1 from
2010-06-29.

'_exptl_absorpt_correction_type' value 'Multi-scan' changed
to 'multi-scan' according to
'/home/saulius/struct/CIF-dictionaries/cif_core.dic' dictionary named
'cif_core.dic' version 2.4.1 from 2010-06-29.

Automatic conversion script
Id: cif_fix_enum 1527 2010-12-29 10:47:43Z saulius 
;
_cod_original_cell_volume 2366.1(8)
_cod_original_sg_symbol_H-M Pbcn
_cod_original_formula_sum 'C6 H13 Cu O10.50'
_cod_database_code 7008337

loop_
_symmetry_equiv_pos_as_xyz
'x, y, z'
'-x+1/2, -y+1/2, z+1/2'
'-x, y, -z+1/2'
'x+1/2, -y+1/2, -z'
'-x, -y, -z'
'x-1/2, y-1/2, -z-1/2'
'x, -y, z-1/2'
'-x-1/2, y-1/2, z'

loop_
_atom_site_label
_atom_site_type_symbol
_atom_site_fract_x
_atom_site_fract_y
_atom_site_fract_z
_atom_site_U_iso_or_equiv
_atom_site_adp_type
_atom_site_occupancy
_atom_site_symmetry_multiplicity
_atom_site_calc_flag
_atom_site_refinement_flags
_atom_site_disorder_assembly
_atom_site_disorder_group
Cu1 Cu 0.353501(19) 0.54045(5) 0.345674(17) 0.01780(10) Uani 1 1 d . . .
O1W O 0.37357(13) 0.2719(3) 0.34775(12) 0.0490(9) Uani 1 1 d . . .
O2W O 0.31975(11) 0.7990(3) 0.33834(10) 0.0281(6) Uani 1 1 d . . .
O1 O 0.47426(10) 0.6216(3) 0.36911(10) 0.0237(6) Uani 1 1 d . . .
O2 O 0.53013(11) 0.3543(3) 0.38907(12) 0.0326(7) Uani 1 1 d . . .
O3 O 0.66144(11) 0.4514(3) 0.54676(10) 0.0256(6) Uani 1 1 d . . .
O4 O 0.78667(11) 0.4906(3) 0.54571(10) 0.0247(6) Uani 1 1 d . . .
O5 O 0.75089(11) 0.4451(3) 0.28088(10) 0.0339(7) Uani 1 1 d . . .
O6 O 0.63412(9) 0.5532(3) 0.26192(10) 0.0206(6) Uani 1 1 d . . .
C1 C 0.60357(14) 0.6248(4) 0.40645(13) 0.0120(8) Uani 1 1 d . . .
H1A H 0.6036 0.7422 0.3822 0.014 Uiso 1 1 calc R . .
H1B H 0.6036 0.6459 0.4592 0.014 Uiso 1 1 calc R . .
C2 C 0.67496(15) 0.5232(3) 0.38558(14) 0.0105(6) Uani 1 1 d U . .
C3 C 0.72501(15) 0.4587(4) 0.43139(14) 0.0188(8) Uani 1 1 d . . .
H3A H 0.7657 0.3980 0.4103 0.023 Uiso 1 1 calc R . .
C4 C 0.72475(16) 0.4708(3) 0.51497(14) 0.0154(8) Uani 1 1 d . . .
C5 C 0.53124(15) 0.5224(4) 0.38538(14) 0.0181(9) Uani 1 1 d . . .
C6 C 0.68924(16) 0.5015(4) 0.30178(15) 0.0195(9) Uani 1 1 d . . .
O3W O 0.56261(15) 0.1130(4) 0.50613(16) 0.0858(12) Uani 1 1 d . . .
O4W O 0.5000 0.8586(4) 0.2500 0.0482(12) Uani 1 2 d S . .
O5W O 0.89069(12) 0.5962(3) 0.30758(12) 0.0426(8) Uani 1 1 d . . .

loop_
_atom_site_aniso_label
_atom_site_aniso_U_11
_atom_site_aniso_U_22
_atom_site_aniso_U_33
_atom_site_aniso_U_23
_atom_site_aniso_U_13
_atom_site_aniso_U_12
Cu1 0.01787(18) 0.02564(19) 0.00987(17) 0.00089(16) 0.00047(16) 0.00020(17)
O1W 0.0419(15) 0.0438(15) 0.0612(16) 0.0011(13) 0.0007(13) -0.0070(12)
O2W 0.0409(13) 0.0267(11) 0.0168(10) 0.0054(9) 0.0008(10) 0.0163(10)
O1 0.0151(11) 0.0267(11) 0.0293(11) 0.0067(10) -0.0049(10) 0.0007(9)
O2 0.0218(12) 0.0222(11) 0.0539(14) 0.0051(11) -0.0028(11) -0.0049(10)
O3 0.0215(11) 0.0394(12) 0.0158(11) 0.0030(10) 0.0022(9) 0.0049(10)
O4 0.0232(11) 0.0376(13) 0.0133(10) -0.0069(9) -0.0062(9) -0.0003(10)
O5 0.0193(11) 0.0604(14) 0.0220(10) -0.0178(10) 0.0019(10) 0.0091(11)
O6 0.0151(10) 0.0347(12) 0.0120(10) 0.0003(9) -0.0009(8) 0.0067(9)
C1 0.0068(14) 0.0215(15) 0.0076(14) 0.0034(12) 0.0015(12) 0.0084(12)
C2 0.0120(11) 0.0105(11) 0.0089(11) 0.0076(10) -0.0018(10) -0.0012(10)
C3 0.0144(15) 0.0250(15) 0.0168(14) -0.0019(14) 0.0100(13) 0.0001(14)
C4 0.0249(16) 0.0119(13) 0.0096(14) 0.0039(12) -0.0014(13) 0.0053(13)
C5 0.0182(16) 0.0282(16) 0.0079(14) 0.0025(13) 0.0046(13) 0.0005(14)
C6 0.0258(17) 0.0123(16) 0.0204(16) 0.0025(13) 0.0063(14) -0.0034(13)
O3W 0.0549(17) 0.0745(19) 0.128(3) 0.0239(18) -0.0289(18) -0.0206(16)
O4W 0.046(2) 0.048(2) 0.050(2) 0.000 -0.0052(18) 0.000
O5W 0.0386(13) 0.0303(13) 0.0589(15) -0.0154(12) 0.0040(13) 0.0010(11)

loop_
_atom_type_symbol
_atom_type_description
_atom_type_scat_dispersion_real
_atom_type_scat_dispersion_imag
_atom_type_scat_source
C C 0.0033 0.0016 'International Tables Vol C Tables 4.2.6.8 and 6.1.1.4'
H H 0.0000 0.0000 'International Tables Vol C Tables 4.2.6.8 and 6.1.1.4'
O O 0.0106 0.0060 'International Tables Vol C Tables 4.2.6.8 and 6.1.1.4'
Cu Cu 0.3201 1.2651 'International Tables Vol C Tables 4.2.6.8 and 6.1.1.4'

loop_
_geom_angle_atom_site_label_1
_geom_angle_atom_site_label_2
_geom_angle_atom_site_label_3
_geom_angle
_geom_angle_site_symmetry_1
_geom_angle_site_symmetry_3
_geom_angle_publ_flag
O6 Cu1 O3 175.35(8) 3_655 5_666 ?
O6 Cu1 O2W 85.53(7) 3_655 . ?
O3 Cu1 O2W 89.81(8) 5_666 . ?
O6 Cu1 O1W 92.62(8) 3_655 . ?
O3 Cu1 O1W 92.01(9) 5_666 . ?
O2W Cu1 O1W 172.26(9) . . ?
O6 Cu1 O1 93.92(7) 3_655 . ?
O3 Cu1 O1 86.16(7) 5_666 . ?
O2W Cu1 O1 92.55(8) . . ?
O1W Cu1 O1 95.08(8) . . ?
C5 O1 Cu1 129.73(17) . . ?
C4 O3 Cu1 124.43(17) . 5_666 ?
C6 O6 Cu1 117.64(17) . 3_655 ?
C2 C1 C5 113.1(2) . . ?
C2 C1 H1A 109.0 . . ?
C5 C1 H1A 109.0 . . ?
C2 C1 H1B 109.0 . . ?
C5 C1 H1B 109.0 . . ?
H1A C1 H1B 107.8 . . ?
C3 C2 C1 126.0(2) . . ?
C3 C2 C6 118.5(2) . . ?
C1 C2 C6 115.6(2) . . ?
C2 C3 C4 127.8(3) . . ?
C2 C3 H3A 116.1 . . ?
C4 C3 H3A 116.1 . . ?
O4 C4 O3 126.2(2) . . ?
O4 C4 C3 117.0(2) . . ?
O3 C4 C3 116.7(2) . . ?
O2 C5 O1 124.7(3) . . ?
O2 C5 C1 119.3(2) . . ?
O1 C5 C1 115.9(2) . . ?
O5 C6 O6 127.4(3) . . ?
O5 C6 C2 118.9(2) . . ?
O6 C6 C2 113.7(2) . . ?

loop_
_geom_bond_atom_site_label_1
_geom_bond_atom_site_label_2
_geom_bond_distance
_geom_bond_site_symmetry_2
_geom_bond_publ_flag
Cu1 O6 1.9664(18) 3_655 ?
Cu1 O3 1.9700(19) 5_666 ?
Cu1 O2W 1.999(2) . ?
Cu1 O1W 2.008(2) . ?
Cu1 O1 2.2623(18) . ?
O1 C5 1.280(3) . ?
O2 C5 1.239(3) . ?
O3 C4 1.270(3) . ?
O3 Cu1 1.9700(19) 5_666 ?
O4 C4 1.240(3) . ?
O5 C6 1.229(3) . ?
O6 C6 1.273(3) . ?
O6 Cu1 1.9664(18) 3_655 ?
C1 C2 1.518(4) . ?
C1 C5 1.535(4) . ?
C1 H1A 0.9700 . ?
C1 H1B 0.9700 . ?
C2 C3 1.305(4) . ?
C2 C6 1.549(4) . ?
C3 C4 1.519(4) . ?
C3 H3A 0.9300 . ?
